data_1573697
_journal_paper_doi 10.1039/D4SC06620K
_chemical_formula_moiety 'O7 S Te Ti'
_chemical_formula_sum 'O7 S Te Ti'
_chemical_formula_weight 319.56
_space_group_crystal_system monoclinic
_space_group_IT_number 4
_space_group_name_Hall 'P 2yb'
_space_group_name_H-M_alt 'P 1 21 1'
_atom_sites_solution_primary dual
_audit_creation_date 2023-08-21
_audit_creation_method
;
Olex2 1.5
(compiled 2021.11.18 svn.ra9532c28 for OlexSys, GUI svn.r6429)
;
_audit_update_record
;
2024-06-24 deposited with the CCDC.	2025-01-15 downloaded from the CCDC.
;
_cell_angle_alpha 90
_cell_angle_beta 105.062(6)
_cell_angle_gamma 90
_cell_formula_units_Z 2
_cell_length_a 4.9516(3)
_cell_length_b 7.6029(4)
_cell_length_c 7.1865(4)
_cell_measurement_reflns_used 2040
_cell_measurement_temperature 300(2)
_cell_measurement_theta_max 28.9730
_cell_measurement_theta_min 2.9350
_cell_volume 261.25(3)
_computing_molecular_graphics 'Olex2 1.5 (Dolomanov et al., 2009)'
_computing_publication_material 'Olex2 1.5 (Dolomanov et al., 2009)'
_computing_structure_refinement 'SHELXL 2018/3 (Sheldrick, 2015)'
_computing_structure_solution 'SHELXT 2018/2 (Sheldrick, 2018)'
_diffrn_ambient_temperature 300(2)
_diffrn_measured_fraction_theta_full 0.998
_diffrn_measured_fraction_theta_max 0.842
_diffrn_measurement_device_type 'multiwire proportional'
_diffrn_measurement_method 'phi and omega scans'
_diffrn_radiation_monochromator graphite
_diffrn_radiation_type MoK\a
_diffrn_radiation_wavelength 0.71073
_diffrn_reflns_av_R_equivalents 0.0347
_diffrn_reflns_av_unetI/netI 0.0460
_diffrn_reflns_Laue_measured_fraction_full 0.998
_diffrn_reflns_Laue_measured_fraction_max 0.842
_diffrn_reflns_limit_h_max 6
_diffrn_reflns_limit_h_min -6
_diffrn_reflns_limit_k_max 10
_diffrn_reflns_limit_k_min -9
_diffrn_reflns_limit_l_max 9
_diffrn_reflns_limit_l_min -9
_diffrn_reflns_number 2750
_diffrn_reflns_point_group_measured_fraction_full 0.997
_diffrn_reflns_point_group_measured_fraction_max 0.789
_diffrn_reflns_theta_full 25.242
_diffrn_reflns_theta_max 29.282
_diffrn_reflns_theta_min 2.935
_exptl_absorpt_coefficient_mu 7.487
_exptl_absorpt_correction_T_max 1.00000
_exptl_absorpt_correction_T_min 0.69894
_exptl_absorpt_correction_type multi-scan
_exptl_crystal_colour colourless
_exptl_crystal_colour_primary colourless
_exptl_crystal_density_diffrn 4.062
_exptl_crystal_description block
_exptl_crystal_F_000 292
_exptl_crystal_size_max 0.14
_exptl_crystal_size_mid 0.12
_exptl_crystal_size_min 0.12
_refine_diff_density_max 0.831
_refine_diff_density_min -0.634
_refine_diff_density_rms 0.164
_refine_ls_abs_structure_details
;
 Flack x determined using 446 quotients [(I+)-(I-)]/[(I+)+(I-)]
 (Parsons, Flack and Wagner, Acta Cryst. B69 (2013) 249-259).
;
_refine_ls_abs_structure_Flack 0.02(3)
_refine_ls_extinction_coef 0.0093(15)
_refine_ls_extinction_expression Fc^*^=kFc[1+0.001xFc^2^\l^3^/sin(2\q)]^-1/4^
_refine_ls_extinction_method 'SHELXL-2018/3 (Sheldrick 2018)'
_refine_ls_goodness_of_fit_ref 1.070
_refine_ls_hydrogen_treatment undef
_refine_ls_matrix_type full
_refine_ls_number_parameters 92
_refine_ls_number_reflns 1127
_refine_ls_number_restraints 1
_refine_ls_restrained_S_all 1.069
_refine_ls_R_factor_all 0.0244
_refine_ls_R_factor_gt 0.0232
_refine_ls_shift/su_max 0.000
_refine_ls_shift/su_mean 0.000
_refine_ls_structure_factor_coef Fsqd
_refine_ls_weighting_details 'w=1/[\s^2^(Fo^2^)+(0.0080P)^2^] where P=(Fo^2^+2Fc^2^)/3'
_refine_ls_weighting_scheme calc
_refine_ls_wR_factor_gt 0.0445
_refine_ls_wR_factor_ref 0.0453
_reflns_Friedel_coverage 0.750
_reflns_Friedel_fraction_full 0.995
_reflns_Friedel_fraction_max 0.727
_reflns_number_gt 1082
_reflns_number_total 1127
_reflns_threshold_expression 'I > 2\s(I)'
_cod_data_source_file d4sc06620k2.cif
_cod_data_source_block titeso2
_cod_database_code 1573697
_shelx_shelxl_version_number 2018/3
_shelx_space_group_comment
;
The symmetry employed for this shelxl refinement is uniquely defined
by the following loop, which should always be used as a source of
symmetry information in preference to the above space-group names.
They are only intended as comments.
;
_shelx_estimated_absorpt_t_max 0.467
_shelx_estimated_absorpt_t_min 0.420
_olex2_refinement_description
;
;
_olex2_submission_special_instructions 'No special instructions were received'

loop_
_space_group_symop_operation_xyz
'x, y, z'
'-x, y+1/2, -z'

loop_
_atom_site_label
_atom_site_type_symbol
_atom_site_fract_x
_atom_site_fract_y
_atom_site_fract_z
_atom_site_U_iso_or_equiv
_atom_site_adp_type
_atom_site_occupancy
_atom_site_site_symmetry_order
_atom_site_calc_flag
_atom_site_refinement_flags_posn
_atom_site_refinement_flags_adp
_atom_site_refinement_flags_occupancy
_atom_site_disorder_assembly
_atom_site_disorder_group
Te1 Te 0.07810(9) 0.58052(7) 0.40988(7) 0.01026(18) Uani 1 1 d . . . . .
Ti1 Ti 0.7492(3) 0.64359(19) 0.7532(2) 0.0081(3) Uani 1 1 d . . . . .
S1 S 0.6226(4) 0.2585(3) 0.9435(3) 0.0095(4) Uani 1 1 d . . . . .
O1 O 0.8313(12) 0.8495(7) 0.6410(9) 0.0185(13) Uani 1 1 d . . . . .
O2 O 0.8793(10) 0.4978(8) 0.5849(8) 0.0134(12) Uani 1 1 d . . . . .
O3 O 0.3880(10) 0.6258(6) 0.6137(8) 0.0128(15) Uani 1 1 d . . . . .
O4 O 0.7289(11) 0.4371(7) 0.9256(9) 0.0173(13) Uani 1 1 d . . . . .
O5 O 0.5193(10) 0.1761(8) 0.7550(8) 0.0183(13) Uani 1 1 d . . . . .
O6 O 0.8556(10) 0.1530(8) 1.0582(8) 0.0135(12) Uani 1 1 d . . . . .
O7 O 0.3940(10) 0.2748(8) 1.0397(8) 0.0134(12) Uani 1 1 d . . . . .

loop_
_atom_site_aniso_label
_atom_site_aniso_U_11
_atom_site_aniso_U_22
_atom_site_aniso_U_33
_atom_site_aniso_U_23
_atom_site_aniso_U_13
_atom_site_aniso_U_12
Te1 0.0095(3) 0.0108(3) 0.0101(3) -0.0012(3) 0.00190(17) 0.0005(3)
Ti1 0.0082(7) 0.0090(7) 0.0082(7) 0.0000(5) 0.0040(6) -0.0010(5)
S1 0.0088(10) 0.0122(11) 0.0083(10) 0.0034(8) 0.0037(8) 0.0003(8)
O1 0.030(4) 0.011(3) 0.018(3) 0.005(2) 0.011(3) 0.000(2)
O2 0.010(3) 0.018(3) 0.015(3) -0.005(2) 0.008(2) -0.001(2)
O3 0.013(3) 0.015(4) 0.010(3) -0.002(2) 0.002(2) -0.0010(19)
O4 0.020(3) 0.012(3) 0.019(3) 0.004(3) 0.005(3) -0.005(3)
O5 0.014(3) 0.030(3) 0.009(3) -0.010(3) -0.001(2) -0.001(3)
O6 0.009(2) 0.014(3) 0.016(3) 0.004(2) 0.000(2) 0.003(2)
O7 0.015(3) 0.010(3) 0.017(3) 0.004(3) 0.008(2) 0.003(2)

loop_
_atom_type_symbol
_atom_type_description
_atom_type_scat_dispersion_real
_atom_type_scat_dispersion_imag
_atom_type_scat_source
O O 0.0106 0.0060 'International Tables Vol C Tables 4.2.6.8 and 6.1.1.4'
S S 0.1246 0.1234 'International Tables Vol C Tables 4.2.6.8 and 6.1.1.4'
Te Te -0.5308 1.6751 'International Tables Vol C Tables 4.2.6.8 and 6.1.1.4'
Ti Ti 0.2776 0.4457 'International Tables Vol C Tables 4.2.6.8 and 6.1.1.4'

loop_
_geom_angle_atom_site_label_1
_geom_angle_atom_site_label_2
_geom_angle_atom_site_label_3
_geom_angle
_geom_angle_site_symmetry_1
_geom_angle_site_symmetry_3
_geom_angle_publ_flag
O1 Te1 O2 90.6(2) 2_646 1_455 ?
O3 Te1 O1 97.9(2) . 2_646 ?
O3 Te1 O2 90.2(2) . 1_455 ?
O1 Ti1 O2 93.9(3) . . ?
O1 Ti1 O4 167.2(3) . . ?
O1 Ti1 O6 88.8(2) . 2_757 ?
O1 Ti1 O7 93.5(2) . 2_657 ?
O2 Ti1 O4 90.9(2) . . ?
O2 Ti1 O6 91.0(2) . 2_757 ?
O2 Ti1 O7 172.4(2) . 2_657 ?
O3 Ti1 O1 96.8(3) . . ?
O3 Ti1 O2 93.1(2) . . ?
O3 Ti1 O4 94.7(2) . . ?
O3 Ti1 O6 172.8(2) . 2_757 ?
O3 Ti1 O7 87.7(2) . 2_657 ?
O4 Ti1 O6 79.3(2) . 2_757 ?
O4 Ti1 O7 81.5(2) . 2_657 ?
O7 Ti1 O6 87.4(2) 2_657 2_757 ?
O4 S1 O7 107.3(4) . . ?
O5 S1 O4 111.2(4) . . ?
O5 S1 O6 108.7(3) . . ?
O5 S1 O7 110.1(3) . . ?
O6 S1 O4 107.8(3) . . ?
O6 S1 O7 111.6(3) . . ?
Ti1 O1 Te1 165.5(4) . 2_656 ?
Ti1 O2 Te1 123.9(3) . 1_655 ?
Ti1 O3 Te1 160.6(3) . . ?
S1 O4 Ti1 147.7(4) . . ?
S1 O6 Ti1 148.9(4) . 2_747 ?
S1 O7 Ti1 138.2(4) . 2_647 ?

loop_
_geom_bond_atom_site_label_1
_geom_bond_atom_site_label_2
_geom_bond_distance
_geom_bond_site_symmetry_2
_geom_bond_publ_flag
Te1 O1 1.872(6) 2_646 ?
Te1 O2 1.895(5) 1_455 ?
Te1 O3 1.858(5) . ?
Ti1 O1 1.854(6) . ?
Ti1 O2 1.874(5) . ?
Ti1 O3 1.814(5) . ?
Ti1 O4 2.018(6) . ?
Ti1 O6 2.072(6) 2_757 ?
Ti1 O7 2.064(6) 2_657 ?
S1 O4 1.474(6) . ?
S1 O5 1.459(6) . ?
S1 O6 1.470(5) . ?
S1 O7 1.477(5) . ?

loop_
_geom_torsion_atom_site_label_1
_geom_torsion_atom_site_label_2
_geom_torsion_atom_site_label_3
_geom_torsion_atom_site_label_4
_geom_torsion
_geom_torsion_site_symmetry_1
_geom_torsion_site_symmetry_2
_geom_torsion_site_symmetry_3
_geom_torsion_site_symmetry_4
_geom_torsion_publ_flag
O1 Te1 O3 Ti1 51.7(9) 2_646 . . . ?
O1 Ti1 O2 Te1 9.4(3) . . . 1_655 ?
O1 Ti1 O3 Te1 78.0(9) . . . . ?
O2 Te1 O3 Ti1 142.3(9) 1_455 . . . ?
O2 Ti1 O1 Te1 -153.0(14) . . . 2_656 ?
O2 Ti1 O3 Te1 -16.3(9) . . . . ?
O3 Ti1 O1 Te1 113.4(14) . . . 2_656 ?
O3 Ti1 O2 Te1 106.5(3) . . . 1_655 ?
O4 Ti1 O1 Te1 -41(2) . . . 2_656 ?
O4 Ti1 O2 Te1 -158.7(3) . . . 1_655 ?
O4 Ti1 O3 Te1 -107.6(9) . . . . ?
O4 S1 O6 Ti1 16.8(7) . . . 2_747 ?
O4 S1 O7 Ti1 -139.4(5) . . . 2_647 ?
O5 S1 O4 Ti1 15.0(8) . . . . ?
O5 S1 O6 Ti1 137.5(6) . . . 2_747 ?
O5 S1 O7 Ti1 99.3(6) . . . 2_647 ?
O6 Ti1 O1 Te1 -62.0(14) 2_757 . . 2_656 ?
O6 Ti1 O2 Te1 -79.4(3) 2_757 . . 1_655 ?
O6 S1 O4 Ti1 134.1(6) . . . . ?
O6 S1 O7 Ti1 -21.5(6) . . . 2_647 ?
O7 Ti1 O1 Te1 25.3(14) 2_657 . . 2_656 ?
O7 Ti1 O3 Te1 171.2(9) 2_657 . . . ?
O7 S1 O4 Ti1 -105.6(7) . . . . ?
O7 S1 O6 Ti1 -100.8(6) . . . 2_747 ?
